data_2100090
loop_
_publ_author_name
'Richard E. Marsh'

_publ_section_title
;
 Space group <i>P</i>1: an update
;
_journal_issue 3
_journal_name_full 'Acta Crystallographica Section B'
_journal_page_first 359
_journal_page_last 359
_journal_paper_doi 10.1107/S0108768105009651
_journal_volume 61
_journal_year 2005
_chemical_formula_moiety 'C23 H19 N O3'
_chemical_formula_sum 'C23 H19 N O3'
_space_group_crystal_system triclinic
_space_group_IT_number 2
_space_group_name_Hall '-P 1'
_space_group_name_H-M_alt 'P -1'
_symmetry_space_group_name_H-M 'P -1'
_audit_creation_method CRYM
_cell_angle_alpha 80.70
_cell_angle_beta 73.44
_cell_angle_gamma 84.75
_cell_formula_units_Z 2
_cell_length_a 8.0570
_cell_length_b 9.3670
_cell_length_c 13.2260
_cell_volume 943.097
_cod_data_source_file bk0148.cif
_cod_data_source_block VIMTEQ
_cod_depositor_comments
;
  Added moiety chemical formula and Z value from Marsh (2005) paper.
  The summary chemical formula is calculated from moiety formula using
  AdHocParser
  (svn://www.crystallography.net/cod-tools/trunk/Formulae/AdHocParser.yp,
  revision 1441.)

  Andrius Merkys
  2013-11-11
;
_cod_original_sg_symbol_H-M P-1
_cod_original_formula_sum 'not given'
_cod_database_code 2100090

loop_
_space_group_symop_id
_space_group_symop_operation_xyz
1 x,y,z
2 -x,-y,-z

loop_
_atom_site_label
_atom_site_fract_x
_atom_site_fract_y
_atom_site_fract_z
_atom_site_type_symbol
C1 -0.30490 0.14355 -0.43040 C
C2 -0.14385 0.19660 -0.45880 C
C3 -0.02715 0.14565 -0.40275 C
C4 -0.07285 0.04045 -0.31595 C
C5 -0.23325 -0.01500 -0.28810 C
C6 -0.35070 0.03570 -0.34340 C
C7 0.03630 0.04040 -0.23370 C
C8? 0.02880 -0.08175 -0.25610 C
C9 0.13625 -0.10720 -0.24050 C
C10? 0.12625 -0.01815 -0.22225 C
C11 0.23730 -0.13435 -0.15450 C
C12 0.33495 -0.26045 -0.16310 C
C13 0.43040 -0.31425 -0.09310 C
C14 0.42955 -0.24010 -0.01190 C
C15 0.33325 -0.11245 0.00095 C
C16 0.23770 -0.06010 -0.07165 C
O1 0.51735 -0.29595 0.06515 O
C17 0.69320 -0.29715 0.03265 C
O2 0.77210 -0.25870 -0.05785 O
C18 0.77270 -0.34960 0.11985 C
C19 0.94980 -0.37505 0.09495 C
C20 1.03220 -0.42670 0.17290 C
C21 0.93615 -0.45475 0.27815 C
C22 0.75725 -0.42710 0.30455 C
C23 0.67620 -0.37520 0.22610 C
O3 1.00260 -0.50830 0.36040 O
C24 1.18140 -0.53665 0.34045 C
C25 -0.42825 0.20085 -0.48695 C
N1 -0.52450 0.24740 -0.53335 N
